data_7011019
loop_
_publ_author_name
'Zbigniew Ciunik'
'Juliusz A. Wolny'
'Miko\/laj F. Rudolf'
'Stanis\/law Wo\/lowiec'

_publ_section_title
;
 cis--trans isomerism and rotational isomerism in triazene-1-oxide
 bis-chelates of palladium(II)
;
_journal_issue 6
_journal_name_full 'J. Chem. Soc., Dalton Trans.'
_journal_page_first 885
_journal_page_last 895
_journal_paper_doi 10.1039/b106652h
_journal_year 2002
_chemical_formula_sum 'C22 H32 N6 O2 Pd'
_chemical_formula_weight 518.94
_space_group_IT_number 14
_symmetry_space_group_name_Hall '-P 2ybc'
_symmetry_space_group_name_H-M 'P 1 21/c 1'
_atom_sites_solution_hydrogens geom
_atom_sites_solution_primary direct
_atom_sites_solution_secondary difmap
_audit_creation_method SHELXL-97
_cell_angle_alpha 90.00
_cell_angle_beta 94.49(3)
_cell_angle_gamma 90.00
_cell_formula_units_Z 4
_cell_length_a 14.138(3)
_cell_length_b 9.568(2)
_cell_length_c 17.685(4)
_cell_measurement_temperature 293(2)
_cell_volume 2385.0(9)
_computing_structure_refinement 'SHELXL-97 (Sheldrick, 1997)'
_computing_structure_solution 'SHELXS-97 (Sheldrick, 1990)'
_diffrn_ambient_temperature 293(2)
_diffrn_measured_fraction_theta_full 0.568
_diffrn_measured_fraction_theta_max 0.568
_diffrn_radiation_monochromator graphite
_diffrn_radiation_source 'fine-focus sealed tube'
_diffrn_radiation_type MoK\a
_diffrn_radiation_wavelength 0.71073
_diffrn_reflns_av_R_equivalents 0.0143
_diffrn_reflns_av_sigmaI/netI 0.0210
_diffrn_reflns_limit_h_max 15
_diffrn_reflns_limit_h_min 0
_diffrn_reflns_limit_k_max -3
_diffrn_reflns_limit_k_min -11
_diffrn_reflns_limit_l_max 20
_diffrn_reflns_limit_l_min -20
_diffrn_reflns_number 2683
_diffrn_reflns_theta_full 25.06
_diffrn_reflns_theta_max 25.06
_diffrn_reflns_theta_min 6.50
_exptl_absorpt_coefficient_mu 0.808
_exptl_absorpt_correction_T_max 0.7937
_exptl_absorpt_correction_T_min 0.7652
_exptl_crystal_density_diffrn 1.445
_exptl_crystal_density_method 'not measured'
_exptl_crystal_F_000 1072
_exptl_crystal_size_max 0.35
_exptl_crystal_size_mid 0.30
_exptl_crystal_size_min 0.30
_refine_diff_density_max 0.214
_refine_diff_density_min -0.250
_refine_diff_density_rms 0.042
_refine_ls_extinction_method none
_refine_ls_goodness_of_fit_ref 1.104
_refine_ls_hydrogen_treatment mixed
_refine_ls_matrix_type full
_refine_ls_number_parameters 408
_refine_ls_number_reflns 2557
_refine_ls_number_restraints 0
_refine_ls_restrained_S_all 1.104
_refine_ls_R_factor_all 0.0472
_refine_ls_R_factor_gt 0.0196
_refine_ls_shift/su_max 0.102
_refine_ls_shift/su_mean 0.004
_refine_ls_structure_factor_coef Fsqd
_refine_ls_weighting_details 'w=1/[\s^2^(Fo^2^)+(0.0187P)^2^+1.4455P] where P=(Fo^2^+2Fc^2^)/3'
_refine_ls_weighting_scheme calc
_refine_ls_wR_factor_gt 0.0456
_refine_ls_wR_factor_ref 0.0559
_reflns_number_gt 1794
_reflns_number_total 2557
_reflns_threshold_expression >2sigma(I)
_cod_data_source_file b106652h.txt
_cod_data_source_block cmpd_4
_cod_depositor_comments
;
The following automatic conversions were performed:

'_refine_ls_weighting_scheme' value 'calc
w=1/[\s^2^(Fo^2^)+(0.0187P)^2^+1.4455P] where P=(Fo^2^+2Fc^2^)/3' was
changed to 'calc'. New tag '_refine_ls_weighting_details' was
created. The value of the new tag was set to
'w=1/[\s^2^(Fo^2^)+(0.0187P)^2^+1.4455P] where P=(Fo^2^+2Fc^2^)/3'.

Automatic conversion script
Id: cif_fix_values 3143 2015-03-26 13:38:13Z robertas 
;
_cod_database_code 7011019

loop_
_symmetry_equiv_pos_as_xyz
'x, y, z'
'-x, y+1/2, -z+1/2'
'-x, -y, -z'
'x, -y-1/2, z-1/2'

loop_
_atom_site_label
_atom_site_type_symbol
_atom_site_fract_x
_atom_site_fract_y
_atom_site_fract_z
_atom_site_U_iso_or_equiv
_atom_site_adp_type
_atom_site_occupancy
_atom_site_calc_flag
_atom_site_refinement_flags
_atom_site_disorder_assembly
_atom_site_disorder_group
Pd1 Pd 0.836358(19) -0.002966(19) 0.403152(12) 0.02756(10) Uani 1 d . . .
O1 O 0.8016(2) 0.13200(17) 0.32075(14) 0.0409(7) Uani 1 d . . .
O1' O 0.8810(2) -0.13266(17) 0.48574(13) 0.0389(7) Uani 1 d . . .
N1 N 0.7992(3) 0.0644(2) 0.25350(19) 0.0401(10) Uani 1 d . . .
N2 N 0.8173(3) -0.0648(2) 0.24828(19) 0.0375(9) Uani 1 d . . .
N3 N 0.8367(3) -0.1250(2) 0.31293(17) 0.0331(8) Uani 1 d . . .
N1' N 0.8849(3) -0.0627(2) 0.55291(19) 0.0379(9) Uani 1 d . . .
N2' N 0.8588(3) 0.0646(2) 0.55730(19) 0.0361(9) Uani 1 d . . .
N3' N 0.8271(3) 0.1170(2) 0.49271(17) 0.0332(8) Uani 1 d . . .
C1 C 0.8534(3) -0.2726(3) 0.3087(2) 0.0298(9) Uani 1 d . . .
C2 C 0.7790(3) -0.3693(3) 0.2909(2) 0.0357(9) Uani 1 d . . .
C3 C 0.8103(4) -0.5095(3) 0.2919(2) 0.0504(13) Uani 1 d . . .
C4 C 0.9003(5) -0.5507(4) 0.3084(3) 0.0498(15) Uani 1 d . . .
C5 C 0.9700(5) -0.4542(4) 0.3271(3) 0.0479(14) Uani 1 d . . .
C6 C 0.9441(4) -0.3143(3) 0.3280(2) 0.0412(11) Uani 1 d . . .
C7 C 0.6756(4) -0.3338(3) 0.2701(3) 0.0476(11) Uani 1 d . . .
C8 C 0.6103(6) -0.4614(6) 0.2771(5) 0.0768(19) Uani 1 d . . .
C9 C 0.6625(7) -0.2844(6) 0.1879(5) 0.0721(19) Uani 1 d . . .
C10 C 0.6374(6) -0.2229(6) 0.3236(5) 0.0712(18) Uani 1 d . . .
C11 C 0.7737(5) 0.1479(4) 0.1874(3) 0.0580(15) Uani 1 d . . .
C1' C 0.8011(3) 0.2629(2) 0.49676(19) 0.0291(8) Uani 1 d . . .
C2' C 0.7090(3) 0.3092(3) 0.4921(2) 0.0346(10) Uani 1 d . . .
C3' C 0.6971(4) 0.4552(3) 0.4921(3) 0.0434(12) Uani 1 d . . .
C4' C 0.7730(5) 0.5450(3) 0.4978(3) 0.0446(13) Uani 1 d . . .
C5' C 0.8621(4) 0.4970(4) 0.5028(2) 0.0453(13) Uani 1 d . . .
C6' C 0.8787(4) 0.3542(3) 0.5023(3) 0.0396(11) Uani 1 d . . .
C7' C 0.6204(3) 0.2159(3) 0.4868(3) 0.0424(10) Uani 1 d . . .
C8' C 0.5303(6) 0.2976(7) 0.4991(7) 0.084(2) Uani 1 d . . .
C9' C 0.6043(5) 0.1543(6) 0.4075(4) 0.0645(15) Uani 1 d . . .
C10' C 0.6312(6) 0.0973(8) 0.5453(5) 0.094(3) Uani 1 d . . .
C11' C 0.9219(5) -0.1393(4) 0.6185(3) 0.0479(11) Uani 1 d . . .
H111 H 0.704(6) 0.178(4) 0.199(4) 0.074(15) Uiso 1 d . . .
H114 H 0.926(4) -0.079(3) 0.661(3) 0.044(10) Uiso 1 d . . .
H115 H 0.884(5) -0.208(4) 0.617(3) 0.063(16) Uiso 1 d . . .
H116 H 0.974(6) -0.175(4) 0.609(3) 0.066(16) Uiso 1 d . . .
H112 H 0.819(5) 0.217(4) 0.189(3) 0.058(14) Uiso 1 d . . .
H3A H 0.752(4) -0.577(3) 0.282(3) 0.046(11) Uiso 1 d . . .
H4A H 0.922(7) -0.639(5) 0.307(5) 0.10(2) Uiso 1 d . . .
H5A H 1.026(4) -0.481(4) 0.340(3) 0.043(11) Uiso 1 d . . .
H6A H 0.998(4) -0.242(4) 0.345(3) 0.053(12) Uiso 1 d . . .
H8A H 0.631(8) -0.538(6) 0.235(6) 0.12(2) Uiso 1 d . . .
H8B H 0.625(6) -0.505(5) 0.325(5) 0.087(19) Uiso 1 d . . .
H8C H 0.552(6) -0.434(4) 0.266(4) 0.073(18) Uiso 1 d . . .
H9A H 0.702(7) -0.200(6) 0.178(5) 0.09(2) Uiso 1 d . . .
H9B H 0.679(7) -0.359(6) 0.158(5) 0.08(2) Uiso 1 d . . .
H9C H 0.606(8) -0.265(6) 0.180(5) 0.10(3) Uiso 1 d . . .
H10A H 0.670(9) -0.138(7) 0.324(6) 0.12(3) Uiso 1 d . . .
H10B H 0.568(7) -0.209(5) 0.323(4) 0.089(18) Uiso 1 d . . .
H10C H 0.660(6) -0.246(5) 0.382(5) 0.10(2) Uiso 1 d . . .
H113 H 0.773(4) 0.085(4) 0.144(3) 0.063(13) Uiso 1 d . . .
H3'A H 0.630(5) 0.497(3) 0.492(3) 0.053(11) Uiso 1 d . . .
H4'A H 0.765(6) 0.628(5) 0.499(4) 0.074(17) Uiso 1 d . . .
H5'A H 0.920(5) 0.561(4) 0.505(3) 0.062(14) Uiso 1 d . . .
H6'A H 0.936(4) 0.317(3) 0.505(3) 0.037(10) Uiso 1 d . . .
H8'A H 0.485(7) 0.232(6) 0.495(4) 0.09(2) Uiso 1 d . . .
H8'B H 0.541(7) 0.315(6) 0.548(6) 0.10(2) Uiso 1 d . . .
H8'C H 0.513(8) 0.373(7) 0.464(5) 0.10(3) Uiso 1 d . . .
H9'A H 0.658(6) 0.097(5) 0.394(4) 0.085(18) Uiso 1 d . . .
H9'B H 0.547(6) 0.105(5) 0.399(4) 0.079(16) Uiso 1 d . . .
H9'C H 0.599(7) 0.232(5) 0.370(5) 0.09(2) Uiso 1 d . . .
H10D H 0.682(10) 0.025(7) 0.528(6) 0.13(3) Uiso 1 d . . .
H10E H 0.661(9) 0.123(7) 0.589(6) 0.13(3) Uiso 1 d . . .
H10F H 0.569(7) 0.062(5) 0.550(4) 0.080(16) Uiso 1 d . . .

loop_
_atom_site_aniso_label
_atom_site_aniso_U_11
_atom_site_aniso_U_22
_atom_site_aniso_U_33
_atom_site_aniso_U_23
_atom_site_aniso_U_13
_atom_site_aniso_U_12
Pd1 0.03930(17) 0.02387(13) 0.01942(14) -0.00307(7) 0.00164(10) -0.00205(8)
O1 0.070(2) 0.0263(10) 0.0267(14) -0.0018(7) 0.0029(13) 0.0015(9)
O1' 0.060(2) 0.0310(10) 0.0250(14) -0.0021(7) -0.0005(13) 0.0041(9)
N1 0.064(3) 0.0324(14) 0.023(2) -0.0015(10) 0.0025(17) 0.0053(12)
N2 0.053(3) 0.0274(13) 0.032(2) -0.0015(10) 0.0013(17) 0.0006(11)
N3 0.049(3) 0.0255(12) 0.0249(18) -0.0003(9) 0.0011(15) -0.0017(10)
N1' 0.054(3) 0.0355(14) 0.024(2) -0.0011(10) 0.0037(17) 0.0024(12)
N2' 0.047(3) 0.0299(13) 0.032(2) -0.0024(10) 0.0038(17) 0.0012(11)
N3' 0.044(2) 0.0259(12) 0.0297(18) -0.0002(10) 0.0014(15) 0.0012(10)
C1 0.039(3) 0.0251(14) 0.025(2) -0.0033(10) 0.0003(17) 0.0004(12)
C2 0.044(3) 0.0314(16) 0.031(2) -0.0043(11) -0.0024(19) -0.0003(13)
C3 0.075(4) 0.0311(17) 0.045(3) -0.0076(14) 0.004(2) -0.012(2)
C4 0.065(5) 0.0320(17) 0.052(3) -0.0020(14) -0.001(3) 0.0107(17)
C5 0.052(4) 0.046(2) 0.045(3) 0.0011(15) -0.003(3) 0.020(2)
C6 0.051(4) 0.0372(18) 0.035(2) -0.0049(13) 0.001(2) -0.0008(16)
C7 0.046(3) 0.0481(19) 0.048(3) -0.0074(14) -0.001(2) -0.0094(15)
C8 0.054(5) 0.073(3) 0.102(6) -0.002(3) -0.008(4) -0.023(3)
C9 0.070(6) 0.074(4) 0.067(4) -0.003(2) -0.024(4) -0.007(3)
C10 0.050(5) 0.082(3) 0.084(5) -0.025(3) 0.015(4) 0.006(2)
C11 0.099(5) 0.040(2) 0.034(3) 0.0069(15) 0.000(3) 0.012(2)
C1' 0.038(3) 0.0246(13) 0.025(2) -0.0057(10) 0.0042(17) -0.0033(13)
C2' 0.045(3) 0.0276(15) 0.031(2) -0.0018(11) 0.0036(18) -0.0045(13)
C3' 0.047(4) 0.0339(17) 0.048(3) 0.0012(12) -0.003(2) 0.0036(15)
C4' 0.064(4) 0.0251(16) 0.044(3) 0.0018(12) -0.003(2) -0.0040(15)
C5' 0.062(4) 0.0357(16) 0.039(2) -0.0045(15) 0.011(2) -0.020(2)
C6' 0.044(4) 0.0345(17) 0.041(3) -0.0064(13) 0.007(2) -0.0072(17)
C7' 0.038(3) 0.0396(17) 0.049(3) 0.0001(13) 0.002(2) -0.0064(13)
C8' 0.050(5) 0.075(4) 0.130(7) -0.031(4) 0.033(4) -0.015(3)
C9' 0.041(4) 0.075(3) 0.075(4) -0.021(2) -0.007(3) -0.014(2)
C10' 0.079(6) 0.105(5) 0.095(6) 0.053(4) -0.022(5) -0.057(5)
C11' 0.060(4) 0.045(2) 0.037(3) 0.0062(16) -0.001(2) 0.006(2)

loop_
_atom_type_symbol
_atom_type_description
_atom_type_scat_dispersion_real
_atom_type_scat_dispersion_imag
_atom_type_scat_source
C C 0.0033 0.0016 'International Tables Vol C Tables 4.2.6.8 and 6.1.1.4'
H H 0.0000 0.0000 'International Tables Vol C Tables 4.2.6.8 and 6.1.1.4'
N N 0.0061 0.0033 'International Tables Vol C Tables 4.2.6.8 and 6.1.1.4'
O O 0.0106 0.0060 'International Tables Vol C Tables 4.2.6.8 and 6.1.1.4'
Pd Pd -0.9988 1.0072 'International Tables Vol C Tables 4.2.6.8 and 6.1.1.4'

loop_
_geom_angle_atom_site_label_1
_geom_angle_atom_site_label_2
_geom_angle_atom_site_label_3
_geom_angle
_geom_angle_site_symmetry_1
_geom_angle_site_symmetry_3
_geom_angle_publ_flag
N3' Pd1 N3 176.32(15) . . ?
N3' Pd1 O1 100.58(10) . . ?
N3 Pd1 O1 78.91(9) . . ?
N3' Pd1 O1' 79.02(9) . . ?
N3 Pd1 O1' 101.77(10) . . ?
O1 Pd1 O1' 175.70(12) . . ?
N1 O1 Pd1 108.85(15) . . ?
N1' O1' Pd1 108.90(15) . . ?
N2 N1 O1 122.7(3) . . ?
N2 N1 C11 121.5(3) . . ?
O1 N1 C11 115.9(2) . . ?
N1 N2 N3 113.6(3) . . ?
N2 N3 C1 114.7(2) . . ?
N2 N3 Pd1 115.94(17) . . ?
C1 N3 Pd1 129.4(2) . . ?
N2' N1' O1' 122.0(3) . . ?
N2' N1' C11' 121.8(3) . . ?
O1' N1' C11' 116.2(3) . . ?
N1' N2' N3' 113.4(3) . . ?
N2' N3' C1' 113.7(2) . . ?
N2' N3' Pd1 116.35(18) . . ?
C1' N3' Pd1 129.5(2) . . ?
C6 C1 C2 122.2(3) . . ?
C6 C1 N3 115.5(3) . . ?
C2 C1 N3 122.1(4) . . ?
C3 C2 C1 113.0(4) . . ?
C3 C2 C7 120.7(3) . . ?
C1 C2 C7 126.3(3) . . ?
C4 C3 C2 125.0(4) . . ?
C3 C4 C5 120.4(3) . . ?
C4 C5 C6 117.8(6) . . ?
C1 C6 C5 121.6(4) . . ?
C2 C7 C9 110.0(5) . . ?
C2 C7 C8 112.1(4) . . ?
C9 C7 C8 107.0(5) . . ?
C2 C7 C10 112.4(4) . . ?
C9 C7 C10 110.3(5) . . ?
C8 C7 C10 104.8(5) . . ?
C2' C1' C6' 122.5(3) . . ?
C2' C1' N3' 123.5(3) . . ?
C6' C1' N3' 113.9(4) . . ?
C1' C2' C3' 115.7(3) . . ?
C1' C2' C7' 125.7(3) . . ?
C3' C2' C7' 118.7(4) . . ?
C4' C3' C2' 122.0(5) . . ?
C5' C4' C3' 121.1(3) . . ?
C4' C5' C6' 119.8(4) . . ?
C5' C6' C1' 118.9(5) . . ?
C9' C7' C8' 105.3(6) . . ?
C9' C7' C2' 110.1(4) . . ?
C8' C7' C2' 112.4(3) . . ?
C9' C7' C10' 109.5(5) . . ?
C8' C7' C10' 108.9(7) . . ?
C2' C7' C10' 110.6(4) . . ?

loop_
_geom_bond_atom_site_label_1
_geom_bond_atom_site_label_2
_geom_bond_distance
_geom_bond_site_symmetry_2
_geom_bond_publ_flag
Pd1 N3' 1.969(3) . ?
Pd1 N3 1.978(3) . ?
Pd1 O1 1.980(2) . ?
Pd1 O1' 1.982(2) . ?
O1 N1 1.352(4) . ?
O1' N1' 1.361(4) . ?
N1 N2 1.268(3) . ?
N1 C11 1.438(5) . ?
N2 N3 1.290(4) . ?
N3 C1 1.434(3) . ?
N1' N2' 1.277(3) . ?
N1' C11' 1.435(5) . ?
N2' N3' 1.295(4) . ?
N3' C1' 1.447(4) . ?
C1 C6 1.362(7) . ?
C1 C2 1.417(5) . ?
C2 C3 1.413(5) . ?
C2 C7 1.517(7) . ?
C3 C4 1.341(8) . ?
C4 C5 1.373(9) . ?
C5 C6 1.388(5) . ?
C7 C9 1.526(9) . ?
C7 C8 1.541(7) . ?
C7 C10 1.547(7) . ?
C1' C2' 1.372(6) . ?
C1' C6' 1.399(6) . ?
C2' C3' 1.407(4) . ?
C2' C7' 1.535(5) . ?
C3' C4' 1.372(8) . ?
C4' C5' 1.337(9) . ?
C5' C6' 1.387(6) . ?
C7' C9' 1.522(7) . ?
C7' C8' 1.525(9) . ?
C7' C10' 1.535(7) . ?

loop_
_geom_torsion_atom_site_label_1
_geom_torsion_atom_site_label_2
_geom_torsion_atom_site_label_3
_geom_torsion_atom_site_label_4
_geom_torsion
_geom_torsion_site_symmetry_1
_geom_torsion_site_symmetry_2
_geom_torsion_site_symmetry_3
_geom_torsion_site_symmetry_4
_geom_torsion_publ_flag
N3' Pd1 O1 N1 -176.7(3) . . . . ?
N3 Pd1 O1 N1 -0.4(3) . . . . ?
O1' Pd1 O1 N1 99.0(11) . . . . ?
N3' Pd1 O1' N1' -3.8(3) . . . . ?
N3 Pd1 O1' N1' 179.9(3) . . . . ?
O1 Pd1 O1' N1' 81.3(12) . . . . ?
Pd1 O1 N1 N2 -0.1(4) . . . . ?
Pd1 O1 N1 C11 179.2(4) . . . . ?
O1 N1 N2 N3 0.9(5) . . . . ?
C11 N1 N2 N3 -178.4(5) . . . . ?
N1 N2 N3 C1 177.4(3) . . . . ?
N1 N2 N3 Pd1 -1.2(4) . . . . ?
N3' Pd1 N3 N2 83.2(16) . . . . ?
O1 Pd1 N3 N2 0.9(3) . . . . ?
O1' Pd1 N3 N2 -174.7(3) . . . . ?
N3' Pd1 N3 C1 -95.2(16) . . . . ?
O1 Pd1 N3 C1 -177.5(4) . . . . ?
O1' Pd1 N3 C1 6.9(4) . . . . ?
Pd1 O1' N1' N2' 2.6(4) . . . . ?
Pd1 O1' N1' C11' -176.1(4) . . . . ?
O1' N1' N2' N3' 1.5(5) . . . . ?
C11' N1' N2' N3' -179.9(5) . . . . ?
N1' N2' N3' C1' -177.6(3) . . . . ?
N1' N2' N3' Pd1 -5.0(4) . . . . ?
N3 Pd1 N3' N2' 107.8(16) . . . . ?
O1 Pd1 N3' N2' -170.6(3) . . . . ?
O1' Pd1 N3' N2' 5.0(3) . . . . ?
N3 Pd1 N3' C1' -81.0(16) . . . . ?
O1 Pd1 N3' C1' 0.5(3) . . . . ?
O1' Pd1 N3' C1' 176.2(3) . . . . ?
N2 N3 C1 C6 111.8(4) . . . . ?
Pd1 N3 C1 C6 -69.8(4) . . . . ?
N2 N3 C1 C2 -72.5(4) . . . . ?
Pd1 N3 C1 C2 105.9(4) . . . . ?
C6 C1 C2 C3 -2.9(5) . . . . ?
N3 C1 C2 C3 -178.3(3) . . . . ?
C6 C1 C2 C7 178.9(4) . . . . ?
N3 C1 C2 C7 3.4(6) . . . . ?
C1 C2 C3 C4 0.7(6) . . . . ?
C7 C2 C3 C4 179.0(5) . . . . ?
C2 C3 C4 C5 0.8(7) . . . . ?
C3 C4 C5 C6 -0.1(7) . . . . ?
C2 C1 C6 C5 3.7(6) . . . . ?
N3 C1 C6 C5 179.4(3) . . . . ?
C4 C5 C6 C1 -2.1(6) . . . . ?
C3 C2 C7 C9 -100.4(4) . . . . ?
C1 C2 C7 C9 77.8(5) . . . . ?
C3 C2 C7 C8 18.6(6) . . . . ?
C1 C2 C7 C8 -163.3(5) . . . . ?
C3 C2 C7 C10 136.2(4) . . . . ?
C1 C2 C7 C10 -45.6(6) . . . . ?
N2' N3' C1' C2' -106.6(4) . . . . ?
Pd1 N3' C1' C2' 82.1(4) . . . . ?
N2' N3' C1' C6' 76.3(4) . . . . ?
Pd1 N3' C1' C6' -95.0(4) . . . . ?
C6' C1' C2' C3' 0.9(5) . . . . ?
N3' C1' C2' C3' -176.0(3) . . . . ?
C6' C1' C2' C7' -179.3(4) . . . . ?
N3' C1' C2' C7' 3.9(6) . . . . ?
C1' C2' C3' C4' -1.1(5) . . . . ?
C7' C2' C3' C4' 179.0(4) . . . . ?
C2' C3' C4' C5' 0.8(6) . . . . ?
C3' C4' C5' C6' -0.1(6) . . . . ?
C4' C5' C6' C1' -0.2(5) . . . . ?
C2' C1' C6' C5' -0.2(5) . . . . ?
N3' C1' C6' C5' 176.9(3) . . . . ?
C1' C2' C7' C9' -75.0(5) . . . . ?
C3' C2' C7' C9' 104.8(4) . . . . ?
C1' C2' C7' C8' 168.0(6) . . . . ?
C3' C2' C7' C8' -12.2(7) . . . . ?
C1' C2' C7' C10' 46.1(7) . . . . ?
C3' C2' C7' C10' -134.0(6) . . . . ?
